data_4071470
loop_
_publ_author_name
'Iglesias, Manuel'
'Beetstra, Dirk J.'
'Knight, James C.'
'Ooi, Li-Ling'
'Stasch, Andreas'
'Coles, Simon'
'Male, Louise'
'Hursthouse, Michael B.'
'Cavell, Kingsley J.'
'Dervisi, Athanasia'
'Fallis, Ian A.'

_publ_section_title
;
 Novel Expanded Ring N-Heterocyclic Carbenes: Free Carbenes, Silver
 Complexes, And Structures
;
_journal_issue 13
_journal_name_full Organometallics
_journal_page_first 3279
_journal_paper_doi 10.1021/om800179t
_journal_volume 27
_journal_year 2008
_chemical_formula_moiety 'C22 H28 N2'
_chemical_formula_sum 'C22 H28 N2'
_chemical_formula_weight 320.46
_space_group_IT_number 62
_symmetry_cell_setting orthorhombic
_symmetry_Int_Tables_number 62
_symmetry_space_group_name_Hall '-P 2ac 2n'
_symmetry_space_group_name_H-M 'P n m a'
_atom_sites_solution_hydrogens geom
_atom_sites_solution_primary direct
_atom_sites_solution_secondary difmap
_audit_creation_method SHELXL-97
_cell_angle_alpha 90.00
_cell_angle_beta 90.00
_cell_angle_gamma 90.00
_cell_formula_units_Z 4
_cell_length_a 9.870(2)
_cell_length_b 22.911(5)
_cell_length_c 8.2427(16)
_cell_measurement_reflns_used 2349
_cell_measurement_temperature 150(2)
_cell_measurement_theta_max 27.48
_cell_measurement_theta_min 2.91
_cell_volume 1863.9(7)
_computing_cell_refinement 'HKL Scalepack (Otwinowski & Minor 1997)'
_computing_data_collection 'Collect (Nonius BV, 1997-2000)'
_computing_data_reduction 'HKL Denzo and Scalepack (Otwinowski & Minor 1997)'
_computing_molecular_graphics 'Ortep-3 for Windows (Farrugia, 1997)'
_computing_publication_material 'WinGX publication routines (Farrugia, 1999)'
_computing_structure_refinement 'SHELXL-97 (Sheldrick, 1997)'
_computing_structure_solution 'SHELXS-86 (Sheldrick, 1986)'
_diffrn_ambient_temperature 150(2)
_diffrn_measured_fraction_theta_full 0.995
_diffrn_measured_fraction_theta_max 0.995
_diffrn_measurement_device_type KappaCCD
_diffrn_measurement_method CCD
_diffrn_radiation_monochromator graphite
_diffrn_radiation_type MoK\a
_diffrn_radiation_wavelength 0.71073
_diffrn_reflns_av_R_equivalents 0.0222
_diffrn_reflns_av_sigmaI/netI 0.0297
_diffrn_reflns_limit_h_max 12
_diffrn_reflns_limit_h_min -12
_diffrn_reflns_limit_k_max 29
_diffrn_reflns_limit_k_min -29
_diffrn_reflns_limit_l_max 10
_diffrn_reflns_limit_l_min -10
_diffrn_reflns_number 3811
_diffrn_reflns_theta_full 27.00
_diffrn_reflns_theta_max 27.00
_diffrn_reflns_theta_min 3.22
_diffrn_source 'fine-focus sealed tube'
_exptl_absorpt_coefficient_mu 0.066
_exptl_absorpt_correction_T_max 0.9868
_exptl_absorpt_correction_T_min 0.9675
_exptl_absorpt_correction_type multi-scan
_exptl_absorpt_process_details 'Sortav (Blessing, 1995)'
_exptl_crystal_colour colourless
_exptl_crystal_density_diffrn 1.142
_exptl_crystal_density_method 'not measured'
_exptl_crystal_description block
_exptl_crystal_F_000 696
_exptl_crystal_size_max 0.50
_exptl_crystal_size_mid 0.30
_exptl_crystal_size_min 0.20
_refine_diff_density_max 0.186
_refine_diff_density_min -0.162
_refine_diff_density_rms 0.034
_refine_ls_extinction_method none
_refine_ls_goodness_of_fit_ref 1.032
_refine_ls_hydrogen_treatment constr
_refine_ls_matrix_type full
_refine_ls_number_parameters 115
_refine_ls_number_reflns 2082
_refine_ls_number_restraints 0
_refine_ls_restrained_S_all 1.032
_refine_ls_R_factor_all 0.0521
_refine_ls_R_factor_gt 0.0410
_refine_ls_shift/su_max 0.001
_refine_ls_shift/su_mean 0.000
_refine_ls_structure_factor_coef Fsqd
_refine_ls_weighting_details 'calc w=1/[\s^2^(Fo^2^)+(0.0565P)^2^+0.3452P] where P=(Fo^2^+2Fc^2^)/3'
_refine_ls_weighting_scheme calc
_refine_ls_wR_factor_gt 0.1046
_refine_ls_wR_factor_ref 0.1115
_reflns_number_gt 1687
_reflns_number_total 2082
_reflns_threshold_expression >2sigma(I)
_cod_data_source_file om800179t-file001.cif
_cod_data_source_block 6Mes
_cod_original_cell_volume 1863.9(6)
_cod_database_code 4071470

loop_
_symmetry_equiv_pos_as_xyz
'x, y, z'
'-x+1/2, -y, z+1/2'
'x+1/2, -y+1/2, -z+1/2'
'-x, y+1/2, -z'
'-x, -y, -z'
'x-1/2, y, -z-1/2'
'-x-1/2, y-1/2, z-1/2'
'x, -y-1/2, z'

loop_
_atom_site_label
_atom_site_type_symbol
_atom_site_fract_x
_atom_site_fract_y
_atom_site_fract_z
_atom_site_U_iso_or_equiv
_atom_site_adp_type
_atom_site_occupancy
_atom_site_symmetry_multiplicity
_atom_site_calc_flag
_atom_site_refinement_flags
N1 N 0.15628(9) 0.70053(4) 0.11752(12) 0.0294(2) Uani 1 1 d .
C1 C 0.22368(15) 0.7500 0.15306(18) 0.0275(3) Uani 1 2 d S
C2 C 0.01854(11) 0.69647(5) 0.04716(16) 0.0372(3) Uani 1 1 d .
H2A H -0.0496 0.6940 0.1350 0.045 Uiso 1 1 calc R
H2B H 0.0110 0.6609 -0.0203 0.045 Uiso 1 1 calc R
C3 C -0.00736(17) 0.7500 -0.0556(2) 0.0384(4) Uani 1 2 d S
H3A H 0.0536 0.7500 -0.1511 0.046 Uiso 1 2 calc SR
H3B H -0.1022 0.7500 -0.0948 0.046 Uiso 1 2 calc SR
C4 C 0.22019(11) 0.64636(5) 0.16126(13) 0.0285(3) Uani 1 1 d .
C5 C 0.29132(11) 0.61509(5) 0.04368(13) 0.0315(3) Uani 1 1 d .
C6 C 0.35425(12) 0.56326(5) 0.08917(14) 0.0338(3) Uani 1 1 d .
H6 H 0.4022 0.5415 0.0097 0.041 Uiso 1 1 calc R
C7 C 0.34905(12) 0.54236(5) 0.24748(15) 0.0328(3) Uani 1 1 d .
C8 C 0.27571(12) 0.57418(5) 0.36103(14) 0.0325(3) Uani 1 1 d .
H8 H 0.2699 0.5601 0.4692 0.039 Uiso 1 1 calc R
C9 C 0.21036(11) 0.62620(5) 0.32104(14) 0.0302(3) Uani 1 1 d .
C10 C 0.30380(14) 0.63834(6) -0.12699(15) 0.0417(3) Uani 1 1 d .
H10A H 0.3558 0.6108 -0.1931 0.063 Uiso 1 1 calc R
H10B H 0.3504 0.6761 -0.1249 0.063 Uiso 1 1 calc R
H10C H 0.2132 0.6433 -0.1738 0.063 Uiso 1 1 calc R
C11 C 0.42509(14) 0.48770(5) 0.29388(16) 0.0418(3) Uani 1 1 d .
H11A H 0.4076 0.4572 0.2133 0.063 Uiso 1 1 calc R
H11B H 0.3946 0.4744 0.4008 0.063 Uiso 1 1 calc R
H11C H 0.5224 0.4961 0.2976 0.063 Uiso 1 1 calc R
C12 C 0.13681(13) 0.66122(5) 0.44752(14) 0.0383(3) Uani 1 1 d .
H12A H 0.1181 0.6365 0.5419 0.057 Uiso 1 1 calc R
H12B H 0.0512 0.6756 0.4025 0.057 Uiso 1 1 calc R
H12C H 0.1931 0.6944 0.4806 0.057 Uiso 1 1 calc R

loop_
_atom_site_aniso_label
_atom_site_aniso_U_11
_atom_site_aniso_U_22
_atom_site_aniso_U_33
_atom_site_aniso_U_23
_atom_site_aniso_U_13
_atom_site_aniso_U_12
N1 0.0230(5) 0.0335(5) 0.0315(5) 0.0018(4) -0.0040(4) -0.0027(4)
C1 0.0253(7) 0.0316(8) 0.0255(7) 0.000 0.0001(6) 0.000
C2 0.0253(6) 0.0445(7) 0.0419(7) -0.0007(5) -0.0067(5) -0.0064(5)
C3 0.0270(8) 0.0484(10) 0.0397(9) 0.000 -0.0101(7) 0.000
C4 0.0247(5) 0.0300(6) 0.0307(6) 0.0010(4) -0.0037(4) -0.0063(4)
C5 0.0308(6) 0.0355(6) 0.0281(6) 0.0015(5) -0.0023(5) -0.0047(5)
C6 0.0356(6) 0.0344(6) 0.0313(6) -0.0009(5) 0.0008(5) -0.0010(5)
C7 0.0333(6) 0.0303(6) 0.0347(6) 0.0013(5) -0.0026(5) -0.0066(5)
C8 0.0372(6) 0.0315(6) 0.0287(6) 0.0035(5) -0.0006(5) -0.0079(5)
C9 0.0284(6) 0.0320(6) 0.0301(6) -0.0011(5) -0.0002(5) -0.0084(5)
C10 0.0470(7) 0.0483(8) 0.0297(6) 0.0045(6) 0.0002(5) 0.0052(6)
C11 0.0498(7) 0.0366(7) 0.0389(7) 0.0041(5) -0.0004(6) 0.0019(6)
C12 0.0429(7) 0.0395(7) 0.0325(6) 0.0003(5) 0.0040(5) -0.0035(5)

loop_
_atom_type_symbol
_atom_type_description
_atom_type_scat_dispersion_real
_atom_type_scat_dispersion_imag
_atom_type_scat_source
C C 0.0033 0.0016 'International Tables Vol C Tables 4.2.6.8 and 6.1.1.4'
H H 0.0000 0.0000 'International Tables Vol C Tables 4.2.6.8 and 6.1.1.4'
N N 0.0061 0.0033 'International Tables Vol C Tables 4.2.6.8 and 6.1.1.4'

loop_
_geom_angle_atom_site_label_1
_geom_angle_atom_site_label_2
_geom_angle_atom_site_label_3
_geom_angle
_geom_angle_site_symmetry_1
C1 N1 C4 117.08(9) .
C1 N1 C2 126.28(10) .
C4 N1 C2 116.52(9) .
N1 C1 N1 114.65(13) 8_575
N1 C2 C3 108.88(10) .
N1 C2 H2A 109.9 .
C3 C2 H2A 109.9 .
N1 C2 H2B 109.9 .
C3 C2 H2B 109.9 .
H2A C2 H2B 108.3 .
C2 C3 C2 108.37(14) 8_575
C2 C3 H3A 110.0 8_575
C2 C3 H3A 110.0 .
C2 C3 H3B 110.0 8_575
C2 C3 H3B 110.0 .
H3A C3 H3B 108.4 .
C5 C4 C9 121.29(11) .
C5 C4 N1 119.33(10) .
C9 C4 N1 119.38(10) .
C6 C5 C4 118.41(11) .
C6 C5 C10 121.07(11) .
C4 C5 C10 120.49(11) .
C7 C6 C5 122.02(11) .
C7 C6 H6 119.0 .
C5 C6 H6 119.0 .
C8 C7 C6 118.06(11) .
C8 C7 C11 121.57(11) .
C6 C7 C11 120.34(11) .
C7 C8 C9 122.00(11) .
C7 C8 H8 119.0 .
C9 C8 H8 119.0 .
C8 C9 C4 118.20(10) .
C8 C9 C12 121.05(10) .
C4 C9 C12 120.69(11) .
C5 C10 H10A 109.5 .
C5 C10 H10B 109.5 .
H10A C10 H10B 109.5 .
C5 C10 H10C 109.5 .
H10A C10 H10C 109.5 .
H10B C10 H10C 109.5 .
C7 C11 H11A 109.5 .
C7 C11 H11B 109.5 .
H11A C11 H11B 109.5 .
C7 C11 H11C 109.5 .
H11A C11 H11C 109.5 .
H11B C11 H11C 109.5 .
C9 C12 H12A 109.5 .
C9 C12 H12B 109.5 .
H12A C12 H12B 109.5 .
C9 C12 H12C 109.5 .
H12A C12 H12C 109.5 .
H12B C12 H12C 109.5 .

loop_
_geom_bond_atom_site_label_1
_geom_bond_atom_site_label_2
_geom_bond_distance
_geom_bond_site_symmetry_2
N1 C1 1.3464(12) .
N1 C4 1.4381(15) .
N1 C2 1.4809(14) .
C1 N1 1.3464(12) 8_575
C2 C3 1.5125(16) .
C2 H2A 0.9900 .
C2 H2B 0.9900 .
C3 C2 1.5125(16) 8_575
C3 H3A 0.9900 .
C3 H3B 0.9900 .
C4 C5 1.3949(16) .
C4 C9 1.3990(15) .
C5 C6 1.3915(17) .
C5 C10 1.5093(16) .
C6 C7 1.3910(17) .
C6 H6 0.9500 .
C7 C8 1.3898(17) .
C7 C11 1.5091(17) .
C8 C9 1.3947(17) .
C8 H8 0.9500 .
C9 C12 1.5025(16) .
C10 H10A 0.9800 .
C10 H10B 0.9800 .
C10 H10C 0.9800 .
C11 H11A 0.9800 .
C11 H11B 0.9800 .
C11 H11C 0.9800 .
C12 H12A 0.9800 .
C12 H12B 0.9800 .
C12 H12C 0.9800 .
